data_2229474
loop_
_publ_author_name
'Wera, Micha\/l'
'Pivovarenko, Vasyl G.'
'Sikorski, Artur'
'Lis, Tadeusz'
'B\/la\.zejowski, Jerzy'

_publ_section_title
;
 3-Hydroxy-1-methyl-2-[4-(piperidin-1-yl)phenyl]quinolin-4(1<i>H</i>)-one
;
_journal_coeditor_code OM2406
_journal_issue 3
_journal_name_full 'Acta Crystallographica Section E'
_journal_page_first o654
_journal_paper_doi 10.1107/S1600536811005046
_journal_volume 67
_journal_year 2011
_chemical_formula_iupac 'C21 H22 N2 O2'
_chemical_formula_moiety 'C21 H22 N2 O2'
_chemical_formula_sum 'C21 H22 N2 O2'
_chemical_formula_weight 334.41
_chemical_name_systematic
;
3-Hydroxy-1-methyl-2-[4-(piperidin-1-yl)phenyl]quinolin-4(1<i>H</i>)-one
;
_space_group_IT_number 14
_symmetry_cell_setting monoclinic
_symmetry_space_group_name_Hall '-P 2ybc'
_symmetry_space_group_name_H-M 'P 1 21/c 1'
_atom_sites_solution_hydrogens geom
_atom_sites_solution_primary direct
_atom_sites_solution_secondary difmap
_audit_creation_method SHELXL-97
_cell_angle_alpha 90.00
_cell_angle_beta 104.17(3)
_cell_angle_gamma 90.00
_cell_formula_units_Z 8
_cell_length_a 9.621(4)
_cell_length_b 18.622(6)
_cell_length_c 18.955(7)
_cell_measurement_reflns_used 19567
_cell_measurement_temperature 180(2)
_cell_measurement_theta_max 35
_cell_measurement_theta_min 3
_cell_volume 3293(2)
_computing_cell_refinement 'CrysAlis RED (Oxford Diffraction, 2003)'
_computing_data_collection 'CrysAlis CCD (Oxford Diffraction, 2003)'
_computing_data_reduction 'CrysAlis RED (Oxford Diffraction, 2003)'
_computing_molecular_graphics '<i>ORTEP-3</i> (Farrugia, 1997)'
_computing_publication_material '<i>SHELXL97</i> (Sheldrick, 2008) and <i>PLATON</i> (Spek, 2009)'
_computing_structure_refinement '<i>SHELXL97</i> (Sheldrick, 2008)'
_computing_structure_solution '<i>SHELXS97</i> (Sheldrick, 2008)'
_diffrn_ambient_temperature 180(2)
_diffrn_measured_fraction_theta_full 0.991
_diffrn_measured_fraction_theta_max 0.937
_diffrn_measurement_device_type
;
Oxford Diffraction Xcalibur PX diffractometer with a CCD area
detector'
;
_diffrn_measurement_method '\w and \f'
_diffrn_radiation_monochromator graphite
_diffrn_radiation_source 'fine-focus sealed tube'
_diffrn_radiation_type MoK\a
_diffrn_radiation_wavelength 0.71073
_diffrn_reflns_av_R_equivalents 0.0395
_diffrn_reflns_av_sigmaI/netI 0.0761
_diffrn_reflns_limit_h_max 13
_diffrn_reflns_limit_h_min -15
_diffrn_reflns_limit_k_max 24
_diffrn_reflns_limit_k_min -30
_diffrn_reflns_limit_l_max 30
_diffrn_reflns_limit_l_min -30
_diffrn_reflns_number 41668
_diffrn_reflns_theta_full 29.00
_diffrn_reflns_theta_max 35.09
_diffrn_reflns_theta_min 3.09
_exptl_absorpt_coefficient_mu 0.087
_exptl_absorpt_correction_type none
_exptl_crystal_colour colorless
_exptl_crystal_density_diffrn 1.349
_exptl_crystal_density_method 'not measured'
_exptl_crystal_description block
_exptl_crystal_F_000 1424
_exptl_crystal_size_max 0.40
_exptl_crystal_size_mid 0.35
_exptl_crystal_size_min 0.30
_refine_diff_density_max 0.50
_refine_diff_density_min -0.25
_refine_ls_extinction_method none
_refine_ls_goodness_of_fit_ref 1.007
_refine_ls_hydrogen_treatment constr
_refine_ls_matrix_type full
_refine_ls_number_parameters 455
_refine_ls_number_reflns 13682
_refine_ls_number_restraints 0
_refine_ls_restrained_S_all 1.007
_refine_ls_R_factor_all 0.1282
_refine_ls_R_factor_gt 0.0586
_refine_ls_shift/su_max 0.001
_refine_ls_shift/su_mean 0.000
_refine_ls_structure_factor_coef Fsqd
_refine_ls_weighting_details 'calc w=1/[\s^2^(Fo^2^)+(0.053P)^2^] where P=(Fo^2^+2Fc^2^)/3'
_refine_ls_weighting_scheme calc
_refine_ls_wR_factor_gt 0.1191
_refine_ls_wR_factor_ref 0.1325
_reflns_number_gt 6901
_reflns_number_total 13682
_reflns_threshold_expression I>2sigma(I)
_cod_data_source_file om2406.cif
_cod_data_source_block I
_cod_original_sg_symbol_H-M ' P 21/c'
_cod_database_code 2229474
_cod_database_fobs_code 2229474

loop_
_symmetry_equiv_pos_as_xyz
'x, y, z'
'-x, y+1/2, -z+1/2'
'-x, -y, -z'
'x, -y+1/2, z+1/2'

loop_
_atom_site_type_symbol
_atom_site_label
_atom_site_fract_x
_atom_site_fract_y
_atom_site_fract_z
_atom_site_U_iso_or_equiv
_atom_site_adp_type
_atom_site_calc_flag
_atom_site_refinement_flags
_atom_site_occupancy
_atom_site_disorder_assembly
_atom_site_disorder_group
N N1A 0.62758(10) 0.35031(6) 0.98211(5) 0.0217(2) Uani d . 1 . .
N N1B -0.01996(10) 0.36909(6) 0.49772(5) 0.0227(2) Uani d . 1 . .
C C2A 0.48185(12) 0.35224(6) 0.95022(6) 0.0202(2) Uani d . 1 . .
C C2B 0.12649(12) 0.36293(6) 0.52659(6) 0.0204(2) Uani d . 1 . .
C C3A 0.42999(12) 0.33671(6) 0.87742(6) 0.0202(2) Uani d . 1 . .
C C3B 0.17973(12) 0.34211(6) 0.59775(6) 0.0203(2) Uani d . 1 . .
C C4A 0.52258(12) 0.31590(6) 0.83202(6) 0.0193(2) Uani d . 1 . .
C C4B 0.08833(13) 0.32634(7) 0.64502(6) 0.0219(2) Uani d . 1 . .
C C5A 0.77324(13) 0.29184(7) 0.82809(7) 0.0251(3) Uani d . 1 . .
H H5A 0.7395 0.2782 0.7785 0.030 Uiso calc R 1 . .
C C5B -0.16279(13) 0.31646(8) 0.65442(7) 0.0286(3) Uani d . 1 . .
H H5B -0.1281 0.3033 0.7040 0.034 Uiso calc R 1 . .
C C6A 0.91803(14) 0.29110(7) 0.85969(7) 0.0301(3) Uani d . 1 . .
H H6A 0.9841 0.2778 0.8321 0.036 Uiso calc R 1 . .
C C6B -0.30772(14) 0.32021(8) 0.62521(7) 0.0318(3) Uani d . 1 . .
H H6B -0.3729 0.3102 0.6544 0.038 Uiso calc R 1 . .
C C7A 0.96681(14) 0.31024(8) 0.93299(7) 0.0299(3) Uani d . 1 . .
H H7A 1.0669 0.3104 0.9546 0.036 Uiso calc R 1 . .
C C7B -0.35874(13) 0.33903(7) 0.55167(7) 0.0283(3) Uani d . 1 . .
H H7B -0.4592 0.3410 0.5311 0.034 Uiso calc R 1 . .
C C8A 0.87355(13) 0.32885(7) 0.97444(7) 0.0264(3) Uani d . 1 . .
H H8A 0.9089 0.3405 1.0244 0.032 Uiso calc R 1 . .
C C8B -0.26632(13) 0.35457(7) 0.50900(7) 0.0259(3) Uani d . 1 . .
H H8B -0.3030 0.3670 0.4593 0.031 Uiso calc R 1 . .
C C9A 0.72446(13) 0.33055(6) 0.94225(6) 0.0203(2) Uani d . 1 . .
C C9B -0.11638(12) 0.35211(6) 0.53882(6) 0.0204(2) Uani d . 1 . .
C C10A 0.67400(12) 0.31256(6) 0.86814(6) 0.0197(2) Uani d . 1 . .
C C10B -0.06406(12) 0.33181(7) 0.61233(6) 0.0214(2) Uani d . 1 . .
O O11A 0.28603(9) 0.33866(5) 0.84855(5) 0.0281(2) Uani d . 1 . .
H H11A 0.2683 0.3277 0.8042 0.042 Uiso calc R 1 . .
O O11B 0.32439(9) 0.33503(5) 0.62420(5) 0.0257(2) Uani d . 1 . .
H H11B 0.3421 0.3211 0.6676 0.039 Uiso calc R 1 . .
O O12A 0.47359(9) 0.30034(5) 0.76573(4) 0.0259(2) Uani d . 1 . .
O O12B 0.13899(9) 0.30750(6) 0.71000(5) 0.0320(2) Uani d . 1 . .
C C13A 0.68432(14) 0.37058(8) 1.05886(6) 0.0283(3) Uani d . 1 . .
H H13A 0.6080 0.3929 1.0774 0.042 Uiso calc R 1 . .
H H13B 0.7633 0.4048 1.0627 0.042 Uiso calc R 1 . .
H H13C 0.7194 0.3276 1.0876 0.042 Uiso calc R 1 . .
C C13B -0.07655(14) 0.39398(8) 0.42239(7) 0.0325(3) Uani d . 1 . .
H H13D -0.1427 0.4341 0.4220 0.049 Uiso calc R 1 . .
H H13E -0.1276 0.3545 0.3928 0.049 Uiso calc R 1 . .
H H13F 0.0030 0.4099 0.4023 0.049 Uiso calc R 1 . .
C C14A 0.38208(13) 0.37134(7) 0.99616(6) 0.0211(2) Uani d . 1 . .
C C14B 0.22385(12) 0.37982(7) 0.47866(6) 0.0212(2) Uani d . 1 . .
C C15A 0.35906(13) 0.32537(7) 1.04993(6) 0.0232(3) Uani d . 1 . .
H H15A 0.4066 0.2803 1.0570 0.028 Uiso calc R 1 . .
C C15B 0.25605(13) 0.32892(7) 0.43131(7) 0.0239(3) Uani d . 1 . .
H H15B 0.2171 0.2820 0.4304 0.029 Uiso calc R 1 . .
C C16A 0.26762(13) 0.34414(7) 1.09372(6) 0.0232(3) Uani d . 1 . .
H H16A 0.2544 0.3117 1.1302 0.028 Uiso calc R 1 . .
C C16B 0.34430(13) 0.34540(7) 0.38519(7) 0.0235(3) Uani d . 1 . .
H H16B 0.3639 0.3096 0.3533 0.028 Uiso calc R 1 . .
C C17A 0.19498(13) 0.40993(7) 1.08483(6) 0.0232(3) Uani d . 1 . .
C C17B 0.40451(12) 0.41371(6) 0.38511(6) 0.0206(2) Uani d . 1 . .
C C18A 0.21631(15) 0.45534(7) 1.02923(7) 0.0312(3) Uani d . 1 . .
H H18A 0.1676 0.5001 1.0211 0.037 Uiso calc R 1 . .
C C18B 0.36954(15) 0.46512(7) 0.43209(7) 0.0318(3) Uani d . 1 . .
H H18B 0.4059 0.5126 0.4324 0.038 Uiso calc R 1 . .
C C19A 0.30755(15) 0.43583(7) 0.98596(7) 0.0306(3) Uani d . 1 . .
H H19A 0.3192 0.4674 0.9485 0.037 Uiso calc R 1 . .
C C19B 0.28269(15) 0.44759(7) 0.47807(7) 0.0315(3) Uani d . 1 . .
H H19B 0.2629 0.4832 0.5102 0.038 Uiso calc R 1 . .
N N20A 0.10083(11) 0.42989(6) 1.12809(5) 0.0251(2) Uani d . 1 . .
N N20B 0.49979(11) 0.43049(5) 0.34169(5) 0.0228(2) Uani d . 1 . .
C C21A 0.09634(16) 0.38008(9) 1.18785(8) 0.0382(4) Uani d . 1 . .
H H21A 0.1923 0.3784 1.2220 0.046 Uiso calc R 1 . .
H H21B 0.0739 0.3313 1.1676 0.046 Uiso calc R 1 . .
C C21B 0.51323(15) 0.37533(7) 0.28849(7) 0.0312(3) Uani d . 1 . .
H H21C 0.4189 0.3690 0.2536 0.037 Uiso calc R 1 . .
H H21D 0.5389 0.3292 0.3143 0.037 Uiso calc R 1 . .
C C22A -0.01350(16) 0.40103(9) 1.22943(8) 0.0387(4) Uani d . 1 . .
H H22A -0.1109 0.3954 1.1974 0.046 Uiso calc R 1 . .
H H22B -0.0051 0.3683 1.2714 0.046 Uiso calc R 1 . .
C C22B 0.62434(14) 0.39258(8) 0.24620(7) 0.0304(3) Uani d . 1 . .
H H22C 0.7214 0.3891 0.2791 0.036 Uiso calc R 1 . .
H H22D 0.6177 0.3568 0.2069 0.036 Uiso calc R 1 . .
C C23A 0.00603(16) 0.47724(9) 1.25640(8) 0.0413(4) Uani d . 1 . .
H H23A 0.0999 0.4825 1.2919 0.050 Uiso calc R 1 . .
H H23B -0.0703 0.4900 1.2810 0.050 Uiso calc R 1 . .
C C23B 0.60333(15) 0.46696(8) 0.21334(7) 0.0329(3) Uani d . 1 . .
H H23C 0.5094 0.4701 0.1776 0.039 Uiso calc R 1 . .
H H23D 0.6795 0.4776 0.1880 0.039 Uiso calc R 1 . .
C C24A -0.00105(18) 0.52637(8) 1.19200(9) 0.0441(4) Uani d . 1 . .
H H24A 0.0162 0.5765 1.2094 0.053 Uiso calc R 1 . .
H H24B -0.0983 0.5240 1.1591 0.053 Uiso calc R 1 . .
C C24B 0.60962(16) 0.52036(7) 0.27452(8) 0.0352(3) Uani d . 1 . .
H H24C 0.7057 0.5183 0.3086 0.042 Uiso calc R 1 . .
H H24D 0.5956 0.5695 0.2540 0.042 Uiso calc R 1 . .
C C25A 0.10870(17) 0.50598(8) 1.14988(9) 0.0414(4) Uani d . 1 . .
H H25A 0.0936 0.5363 1.1057 0.050 Uiso calc R 1 . .
H H25B 0.2059 0.5162 1.1803 0.050 Uiso calc R 1 . .
C C25B 0.49643(16) 0.50524(7) 0.31595(8) 0.0336(3) Uani d . 1 . .
H H25C 0.5113 0.5380 0.3583 0.040 Uiso calc R 1 . .
H H25D 0.4006 0.5155 0.2840 0.040 Uiso calc R 1 . .

loop_
_atom_site_aniso_label
_atom_site_aniso_U_11
_atom_site_aniso_U_22
_atom_site_aniso_U_33
_atom_site_aniso_U_12
_atom_site_aniso_U_13
_atom_site_aniso_U_23
N1A 0.0208(5) 0.0283(6) 0.0166(5) 0.0005(4) 0.0060(4) -0.0027(4)
N1B 0.0199(5) 0.0330(6) 0.0158(5) 0.0022(4) 0.0056(4) 0.0024(4)
C2A 0.0211(6) 0.0213(6) 0.0205(6) 0.0020(5) 0.0094(5) 0.0009(5)
C2B 0.0202(6) 0.0238(6) 0.0199(5) 0.0001(5) 0.0098(5) -0.0005(5)
C3A 0.0177(6) 0.0248(6) 0.0191(5) 0.0024(5) 0.0067(5) 0.0012(5)
C3B 0.0171(6) 0.0256(6) 0.0189(5) -0.0007(5) 0.0059(5) -0.0009(5)
C4A 0.0209(6) 0.0198(6) 0.0186(5) 0.0007(5) 0.0073(5) 0.0014(5)
C4B 0.0195(6) 0.0293(7) 0.0175(5) -0.0022(5) 0.0060(5) 0.0001(5)
C5A 0.0233(6) 0.0334(7) 0.0208(6) 0.0018(5) 0.0093(5) -0.0015(5)
C5B 0.0218(6) 0.0441(8) 0.0216(6) -0.0016(6) 0.0085(5) 0.0046(6)
C6A 0.0220(6) 0.0402(8) 0.0309(7) 0.0038(6) 0.0119(6) -0.0022(6)
C6B 0.0219(6) 0.0437(8) 0.0328(7) -0.0025(6) 0.0126(6) 0.0034(6)
C7A 0.0190(6) 0.0365(8) 0.0334(7) 0.0031(5) 0.0048(6) -0.0035(6)
C7B 0.0166(6) 0.0346(8) 0.0330(7) 0.0000(5) 0.0047(5) 0.0026(6)
C8A 0.0220(6) 0.0326(7) 0.0234(6) 0.0014(5) 0.0033(5) -0.0029(5)
C8B 0.0214(6) 0.0319(7) 0.0227(6) 0.0019(5) 0.0025(5) 0.0016(5)
C9A 0.0214(6) 0.0224(6) 0.0184(5) 0.0002(5) 0.0071(5) -0.0003(5)
C9B 0.0193(6) 0.0242(6) 0.0187(5) 0.0000(5) 0.0067(5) -0.0011(5)
C10A 0.0193(6) 0.0225(6) 0.0187(5) 0.0008(5) 0.0072(5) 0.0012(5)
C10B 0.0189(6) 0.0281(7) 0.0181(5) -0.0021(5) 0.0063(5) 0.0000(5)
O11A 0.0186(4) 0.0456(6) 0.0204(4) 0.0042(4) 0.0055(4) -0.0026(4)
O11B 0.0173(4) 0.0390(6) 0.0214(4) -0.0008(4) 0.0059(3) 0.0030(4)
O12A 0.0242(5) 0.0354(5) 0.0178(4) 0.0042(4) 0.0044(4) -0.0007(4)
O12B 0.0226(5) 0.0537(6) 0.0193(4) -0.0044(4) 0.0040(4) 0.0058(4)
C13A 0.0290(7) 0.0360(8) 0.0201(6) -0.0034(6) 0.0066(5) -0.0054(5)
C13B 0.0295(7) 0.0499(9) 0.0189(6) 0.0089(6) 0.0074(5) 0.0091(6)
C14A 0.0214(6) 0.0252(6) 0.0182(5) 0.0007(5) 0.0077(5) -0.0017(5)
C14B 0.0191(6) 0.0276(7) 0.0181(5) 0.0001(5) 0.0070(5) 0.0012(5)
C15A 0.0226(6) 0.0260(6) 0.0227(6) 0.0030(5) 0.0089(5) 0.0010(5)
C15B 0.0242(6) 0.0247(6) 0.0257(6) -0.0031(5) 0.0114(5) 0.0006(5)
C16A 0.0237(6) 0.0276(7) 0.0205(6) 0.0013(5) 0.0099(5) 0.0023(5)
C16B 0.0250(6) 0.0244(6) 0.0246(6) -0.0014(5) 0.0127(5) -0.0023(5)
C17A 0.0209(6) 0.0299(7) 0.0201(6) 0.0012(5) 0.0074(5) -0.0014(5)
C17B 0.0199(6) 0.0237(6) 0.0200(6) 0.0003(5) 0.0082(5) 0.0008(5)
C18A 0.0374(7) 0.0308(7) 0.0307(7) 0.0120(6) 0.0186(6) 0.0078(6)
C18B 0.0441(8) 0.0243(7) 0.0340(7) -0.0074(6) 0.0231(6) -0.0047(6)
C19A 0.0388(8) 0.0307(7) 0.0280(7) 0.0076(6) 0.0192(6) 0.0076(6)
C19B 0.0432(8) 0.0256(7) 0.0333(7) -0.0040(6) 0.0241(6) -0.0071(6)
N20A 0.0258(5) 0.0292(6) 0.0238(5) 0.0037(5) 0.0131(5) 0.0012(4)
N20B 0.0259(5) 0.0215(5) 0.0247(5) -0.0015(4) 0.0133(4) 0.0003(4)
C21A 0.0403(8) 0.0473(9) 0.0349(8) 0.0146(7) 0.0245(7) 0.0140(7)
C21B 0.0340(7) 0.0312(7) 0.0346(7) -0.0067(6) 0.0203(6) -0.0081(6)
C22A 0.0386(8) 0.0528(10) 0.0326(7) 0.0115(7) 0.0236(7) 0.0100(7)
C22B 0.0313(7) 0.0359(8) 0.0288(7) -0.0021(6) 0.0169(6) -0.0038(6)
C23A 0.0339(8) 0.0656(11) 0.0280(7) 0.0033(7) 0.0146(6) -0.0062(7)
C23B 0.0339(7) 0.0434(8) 0.0243(6) 0.0013(6) 0.0128(6) 0.0064(6)
C24A 0.0555(10) 0.0388(9) 0.0498(9) 0.0015(7) 0.0353(8) -0.0071(7)
C24B 0.0471(8) 0.0283(7) 0.0385(8) -0.0014(6) 0.0260(7) 0.0063(6)
C25A 0.0518(9) 0.0355(8) 0.0478(9) -0.0040(7) 0.0332(8) -0.0098(7)
C25B 0.0428(8) 0.0268(7) 0.0382(8) 0.0044(6) 0.0236(7) 0.0069(6)

loop_
_atom_type_symbol
_atom_type_description
_atom_type_scat_dispersion_real
_atom_type_scat_dispersion_imag
_atom_type_scat_source
C C 0.0033 0.0016 'International Tables Vol C Tables 4.2.6.8 and 6.1.1.4'
H H 0.0000 0.0000 'International Tables Vol C Tables 4.2.6.8 and 6.1.1.4'
N N 0.0061 0.0033 'International Tables Vol C Tables 4.2.6.8 and 6.1.1.4'
O O 0.0106 0.0060 'International Tables Vol C Tables 4.2.6.8 and 6.1.1.4'

loop_
_geom_angle_atom_site_label_1
_geom_angle_atom_site_label_2
_geom_angle_atom_site_label_3
_geom_angle_site_symmetry_1
_geom_angle_site_symmetry_3
_geom_angle
_geom_angle_publ_flag
C2A N1A C9A . . 120.87(10) ?
C2A N1A C13A . . 121.04(10) ?
C9A N1A C13A . . 118.08(10) ?
C2B N1B C9B . . 120.98(10) ?
C2B N1B C13B . . 120.51(10) ?
C9B N1B C13B . . 118.50(10) ?
C3A C2A N1A . . 120.75(10) ?
C3A C2A C14A . . 120.57(11) ?
N1A C2A C14A . . 118.67(10) ?
C3B C2B N1B . . 120.59(10) ?
C3B C2B C14B . . 121.24(11) ?
N1B C2B C14B . . 118.17(10) ?
O11A C3A C2A . . 118.74(10) ?
O11A C3A C4A . . 119.12(10) ?
C2A C3A C4A . . 122.10(11) ?
O11B C3B C2B . . 119.24(10) ?
O11B C3B C4B . . 118.53(10) ?
C2B C3B C4B . . 122.22(11) ?
O12A C4A C3A . . 121.55(11) ?
O12A C4A C10A . . 123.13(10) ?
C3A C4A C10A . . 115.30(11) ?
O12B C4B C3B . . 121.33(11) ?
O12B C4B C10B . . 123.16(10) ?
C3B C4B C10B . . 115.49(10) ?
C6A C5A C10A . . 121.00(12) ?
C6A C5A H5A . . 119.5 ?
C10A C5A H5A . . 119.5 ?
C6B C5B C10B . . 121.36(12) ?
C6B C5B H5B . . 119.3 ?
C10B C5B H5B . . 119.3 ?
C5A C6A C7A . . 119.19(11) ?
C5A C6A H6A . . 120.4 ?
C7A C6A H6A . . 120.4 ?
C5B C6B C7B . . 119.19(12) ?
C5B C6B H6B . . 120.4 ?
C7B C6B H6B . . 120.4 ?
C8A C7A C6A . . 121.65(12) ?
C8A C7A H7A . . 119.2 ?
C6A C7A H7A . . 119.2 ?
C8B C7B C6B . . 121.23(12) ?
C8B C7B H7B . . 119.4 ?
C6B C7B H7B . . 119.4 ?
C7A C8A C9A . . 119.61(12) ?
C7A C8A H8A . . 120.2 ?
C9A C8A H8A . . 120.2 ?
C7B C8B C9B . . 120.16(12) ?
C7B C8B H8B . . 119.9 ?
C9B C8B H8B . . 119.9 ?
N1A C9A C10A . . 119.54(11) ?
N1A C9A C8A . . 121.13(11) ?
C10A C9A C8A . . 119.33(10) ?
N1B C9B C10B . . 119.32(11) ?
N1B C9B C8B . . 121.68(11) ?
C10B C9B C8B . . 119.00(10) ?
C9A C10A C5A . . 119.19(11) ?
C9A C10A C4A . . 121.40(10) ?
C5A C10A C4A . . 119.41(11) ?
C5B C10B C9B . . 119.03(11) ?
C5B C10B C4B . . 119.65(11) ?
C9B C10B C4B . . 121.31(10) ?
C3A O11A H11A . . 109.5 ?
C3B O11B H11B . . 109.5 ?
N1A C13A H13A . . 109.5 ?
N1A C13A H13B . . 109.5 ?
H13A C13A H13B . . 109.5 ?
N1A C13A H13C . . 109.5 ?
H13A C13A H13C . . 109.5 ?
H13B C13A H13C . . 109.5 ?
N1B C13B H13D . . 109.5 ?
N1B C13B H13E . . 109.5 ?
H13D C13B H13E . . 109.5 ?
N1B C13B H13F . . 109.5 ?
H13D C13B H13F . . 109.5 ?
H13E C13B H13F . . 109.5 ?
C19A C14A C15A . . 117.75(11) ?
C19A C14A C2A . . 120.70(10) ?
C15A C14A C2A . . 121.55(11) ?
C19B C14B C15B . . 117.37(11) ?
C19B C14B C2B . . 121.12(11) ?
C15B C14B C2B . . 121.49(11) ?
C14A C15A C16A . . 121.29(12) ?
C14A C15A H15A . . 119.4 ?
C16A C15A H15A . . 119.4 ?
C14B C15B C16B . . 121.38(12) ?
C14B C15B H15B . . 119.3 ?
C16B C15B H15B . . 119.3 ?
C15A C16A C17A . . 121.14(11) ?
C15A C16A H16A . . 119.4 ?
C17A C16A H16A . . 119.4 ?
C15B C16B C17B . . 121.14(11) ?
C15B C16B H16B . . 119.4 ?
C17B C16B H16B . . 119.4 ?
C16A C17A C18A . . 117.18(11) ?
C16A C17A N20A . . 122.18(11) ?
C18A C17A N20A . . 120.62(11) ?
C16B C17B C18B . . 117.15(11) ?
C16B C17B N20B . . 122.12(10) ?
C18B C17B N20B . . 120.71(11) ?
C19A C18A C17A . . 121.01(12) ?
C19A C18A H18A . . 119.5 ?
C17A C18A H18A . . 119.5 ?
C19B C18B C17B . . 120.89(12) ?
C19B C18B H18B . . 119.6 ?
C17B C18B H18B . . 119.6 ?
C14A C19A C18A . . 121.60(12) ?
C14A C19A H19A . . 119.2 ?
C18A C19A H19A . . 119.2 ?
C14B C19B C18B . . 122.04(11) ?
C14B C19B H19B . . 119.0 ?
C18B C19B H19B . . 119.0 ?
C17A N20A C25A . . 114.83(10) ?
C17A N20A C21A . . 115.13(10) ?
C25A N20A C21A . . 113.53(11) ?
C17B N20B C21B . . 115.19(10) ?
C17B N20B C25B . . 116.01(9) ?
C21B N20B C25B . . 115.63(10) ?
N20A C21A C22A . . 113.16(12) ?
N20A C21A H21A . . 108.9 ?
C22A C21A H21A . . 108.9 ?
N20A C21A H21B . . 108.9 ?
C22A C21A H21B . . 108.9 ?
H21A C21A H21B . . 107.8 ?
N20B C21B C22B . . 113.98(11) ?
N20B C21B H21C . . 108.8 ?
C22B C21B H21C . . 108.8 ?
N20B C21B H21D . . 108.8 ?
C22B C21B H21D . . 108.8 ?
H21C C21B H21D . . 107.7 ?
C23A C22A C21A . . 111.99(13) ?
C23A C22A H22A . . 109.2 ?
C21A C22A H22A . . 109.2 ?
C23A C22A H22B . . 109.2 ?
C21A C22A H22B . . 109.2 ?
H22A C22A H22B . . 107.9 ?
C23B C22B C21B . . 111.76(11) ?
C23B C22B H22C . . 109.3 ?
C21B C22B H22C . . 109.3 ?
C23B C22B H22D . . 109.3 ?
C21B C22B H22D . . 109.3 ?
H22C C22B H22D . . 107.9 ?
C22A C23A C24A . . 108.59(12) ?
C22A C23A H23A . . 110.0 ?
C24A C23A H23A . . 110.0 ?
C22A C23A H23B . . 110.0 ?
C24A C23A H23B . . 110.0 ?
H23A C23A H23B . . 108.4 ?
C22B C23B C24B . . 108.01(11) ?
C22B C23B H23C . . 110.1 ?
C24B C23B H23C . . 110.1 ?
C22B C23B H23D . . 110.1 ?
C24B C23B H23D . . 110.1 ?
H23C C23B H23D . . 108.4 ?
C23A C24A C25A . . 111.89(13) ?
C23A C24A H24A . . 109.2 ?
C25A C24A H24A . . 109.2 ?
C23A C24A H24B . . 109.2 ?
C25A C24A H24B . . 109.2 ?
H24A C24A H24B . . 107.9 ?
C25B C24B C23B . . 112.00(12) ?
C25B C24B H24C . . 109.2 ?
C23B C24B H24C . . 109.2 ?
C25B C24B H24D . . 109.2 ?
C23B C24B H24D . . 109.2 ?
H24C C24B H24D . . 107.9 ?
N20A C25A C24A . . 113.15(12) ?
N20A C25A H25A . . 108.9 ?
C24A C25A H25A . . 108.9 ?
N20A C25A H25B . . 108.9 ?
C24A C25A H25B . . 108.9 ?
H25A C25A H25B . . 107.8 ?
N20B C25B C24B . . 112.74(11) ?
N20B C25B H25C . . 109.0 ?
C24B C25B H25C . . 109.0 ?
N20B C25B H25D . . 109.0 ?
C24B C25B H25D . . 109.0 ?
H25C C25B H25D . . 107.8 ?

loop_
_geom_bond_atom_site_label_1
_geom_bond_atom_site_label_2
_geom_bond_site_symmetry_2
_geom_bond_distance
_geom_bond_publ_flag
N1A C2A . 1.3848(16) ?
N1A C9A . 1.3856(15) ?
N1A C13A . 1.4723(16) ?
N1B C2B . 1.3858(16) ?
N1B C9B . 1.3861(15) ?
N1B C13B . 1.4728(16) ?
C2A C3A . 1.3783(17) ?
C2A C14A . 1.4884(16) ?
C2B C3B . 1.3761(17) ?
C2B C14B . 1.4895(16) ?
C3A O11A . 1.3594(15) ?
C3A C4A . 1.4352(16) ?
C3B O11B . 1.3653(15) ?
C3B C4B . 1.4311(16) ?
C4A O12A . 1.2628(14) ?
C4A C10A . 1.4514(18) ?
C4B O12B . 1.2586(15) ?
C4B C10B . 1.4489(18) ?
C5A C6A . 1.3751(19) ?
C5A C10A . 1.4113(16) ?
C5A H5A . 0.9500 ?
C5B C6B . 1.3703(19) ?
C5B C10B . 1.4112(16) ?
C5B H5B . 0.9500 ?
C6A C7A . 1.3995(19) ?
C6A H6A . 0.9500 ?
C6B C7B . 1.4043(19) ?
C6B H6B . 0.9500 ?
C7A C8A . 1.3738(18) ?
C7A H7A . 0.9500 ?
C7B C8B . 1.3713(17) ?
C7B H7B . 0.9500 ?
C8A C9A . 1.4150(18) ?
C8A H8A . 0.9500 ?
C8B C9B . 1.4154(18) ?
C8B H8B . 0.9500 ?
C9A C10A . 1.4097(17) ?
C9B C10B . 1.4123(17) ?
O11A H11A . 0.8400 ?
O11B H11B . 0.8400 ?
C13A H13A . 0.9800 ?
C13A H13B . 0.9800 ?
C13A H13C . 0.9800 ?
C13B H13D . 0.9800 ?
C13B H13E . 0.9800 ?
C13B H13F . 0.9800 ?
C14A C19A . 1.3877(18) ?
C14A C15A . 1.3897(17) ?
C14B C19B . 1.3844(18) ?
C14B C15B . 1.3913(17) ?
C15A C16A . 1.3938(16) ?
C15A H15A . 0.9500 ?
C15B C16B . 1.3938(16) ?
C15B H15B . 0.9500 ?
C16A C17A . 1.3999(18) ?
C16A H16A . 0.9500 ?
C16B C17B . 1.3979(17) ?
C16B H16B . 0.9500 ?
C17A C18A . 1.4048(17) ?
C17A N20A . 1.4124(15) ?
C17B C18B . 1.4035(17) ?
C17B N20B . 1.4088(15) ?
C18A C19A . 1.3885(17) ?
C18A H18A . 0.9500 ?
C18B C19B . 1.3861(17) ?
C18B H18B . 0.9500 ?
C19A H19A . 0.9500 ?
C19B H19B . 0.9500 ?
N20A C25A . 1.4727(18) ?
N20A C21A . 1.4729(17) ?
N20B C21B . 1.4670(16) ?
N20B C25B . 1.4727(17) ?
C21A C22A . 1.5159(17) ?
C21A H21A . 0.9900 ?
C21A H21B . 0.9900 ?
C21B C22B . 1.5192(17) ?
C21B H21C . 0.9900 ?
C21B H21D . 0.9900 ?
C22A C23A . 1.504(2) ?
C22A H22A . 0.9900 ?
C22A H22B . 0.9900 ?
C22B C23B . 1.512(2) ?
C22B H22C . 0.9900 ?
C22B H22D . 0.9900 ?
C23A C24A . 1.514(2) ?
C23A H23A . 0.9900 ?
C23A H23B . 0.9900 ?
C23B C24B . 1.517(2) ?
C23B H23C . 0.9900 ?
C23B H23D . 0.9900 ?
C24A C25A . 1.5196(19) ?
C24A H24A . 0.9900 ?
C24A H24B . 0.9900 ?
C24B C25B . 1.5167(18) ?
C24B H24C . 0.9900 ?
C24B H24D . 0.9900 ?
C25A H25A . 0.9900 ?
C25A H25B . 0.9900 ?
C25B H25C . 0.9900 ?
C25B H25D . 0.9900 ?

loop_
_geom_hbond_atom_site_label_D
_geom_hbond_atom_site_label_H
_geom_hbond_atom_site_label_A
_geom_hbond_site_symmetry_D
_geom_hbond_site_symmetry_H
_geom_hbond_site_symmetry_A
_geom_hbond_distance_DH
_geom_hbond_distance_HA
_geom_hbond_distance_DA
_geom_hbond_angle_DHA
_geom_hbond_publ_flag
O11A H11A O12A 1_555 1_555 1_555 0.84 2.32 2.760(2) 113 y
O11A H11A O12B 1_555 1_555 1_555 0.84 1.95 2.723(2) 153 y
O11B H11B O12A 1_555 1_555 1_555 0.84 2.01 2.791(2) 154 y
O11B H11B O12B 1_555 1_555 1_555 0.84 2.30 2.741(2) 113 y
C24B H24D O12A 1_555 1_555 3_666 0.99 2.52 3.475(2) 162 y

loop_
_geom_torsion_atom_site_label_1
_geom_torsion_atom_site_label_2
_geom_torsion_atom_site_label_3
_geom_torsion_atom_site_label_4
_geom_torsion_site_symmetry_1
_geom_torsion_site_symmetry_2
_geom_torsion_site_symmetry_3
_geom_torsion_site_symmetry_4
_geom_torsion
_geom_torsion_publ_flag
C9A N1A C2A C3A . . . . -2.05(18) ?
C13A N1A C2A C3A . . . . 176.69(11) ?
C9A N1A C2A C14A . . . . 177.88(11) ?
C13A N1A C2A C14A . . . . -3.38(17) ?
C9B N1B C2B C3B . . . . -2.25(18) ?
C13B N1B C2B C3B . . . . 177.70(12) ?
C9B N1B C2B C14B . . . . 178.07(11) ?
C13B N1B C2B C14B . . . . -1.98(17) ?
N1A C2A C3A O11A . . . . 179.44(11) ?
C14A C2A C3A O11A . . . . -0.49(17) ?
N1A C2A C3A C4A . . . . 1.92(18) ?
C14A C2A C3A C4A . . . . -178.00(11) ?
N1B C2B C3B O11B . . . . 178.60(11) ?
C14B C2B C3B O11B . . . . -1.73(18) ?
N1B C2B C3B C4B . . . . -0.32(19) ?
C14B C2B C3B C4B . . . . 179.35(11) ?
O11A C3A C4A O12A . . . . 0.99(18) ?
C2A C3A C4A O12A . . . . 178.50(11) ?
O11A C3A C4A C10A . . . . -177.63(10) ?
C2A C3A C4A C10A . . . . -0.12(17) ?
O11B C3B C4B O12B . . . . 1.21(18) ?
C2B C3B C4B O12B . . . . -179.86(12) ?
O11B C3B C4B C10B . . . . -177.27(10) ?
C2B C3B C4B C10B . . . . 1.66(18) ?
C10A C5A C6A C7A . . . . 0.9(2) ?
C10B C5B C6B C7B . . . . 0.6(2) ?
C5A C6A C7A C8A . . . . 0.9(2) ?
C5B C6B C7B C8B . . . . -0.8(2) ?
C6A C7A C8A C9A . . . . -1.6(2) ?
C6B C7B C8B C9B . . . . -0.2(2) ?
C2A N1A C9A C10A . . . . 0.34(17) ?
C13A N1A C9A C10A . . . . -178.43(11) ?
C2A N1A C9A C8A . . . . 179.67(11) ?
C13A N1A C9A C8A . . . . 0.89(17) ?
C7A C8A C9A N1A . . . . -178.84(12) ?
C7A C8A C9A C10A . . . . 0.48(19) ?
C2B N1B C9B C10B . . . . 3.28(17) ?
C13B N1B C9B C10B . . . . -176.67(12) ?
C2B N1B C9B C8B . . . . -176.71(11) ?
C13B N1B C9B C8B . . . . 3.34(18) ?
C7B C8B C9B N1B . . . . -178.50(12) ?
C7B C8B C9B C10B . . . . 1.51(19) ?
N1A C9A C10A C5A . . . . -179.41(11) ?
C8A C9A C10A C5A . . . . 1.25(18) ?
N1A C9A C10A C4A . . . . 1.49(18) ?
C8A C9A C10A C4A . . . . -177.84(11) ?
C6A C5A C10A C9A . . . . -1.97(19) ?
C6A C5A C10A C4A . . . . 177.14(12) ?
O12A C4A C10A C9A . . . . 179.83(11) ?
C3A C4A C10A C9A . . . . -1.57(17) ?
O12A C4A C10A C5A . . . . 0.74(18) ?
C3A C4A C10A C5A . . . . 179.34(11) ?
C6B C5B C10B C9B . . . . 0.6(2) ?
C6B C5B C10B C4B . . . . -179.21(13) ?
N1B C9B C10B C5B . . . . 178.31(12) ?
C8B C9B C10B C5B . . . . -1.70(18) ?
N1B C9B C10B C4B . . . . -1.84(18) ?
C8B C9B C10B C4B . . . . 178.16(12) ?
O12B C4B C10B C5B . . . . 0.8(2) ?
C3B C4B C10B C5B . . . . 179.28(12) ?
O12B C4B C10B C9B . . . . -179.02(12) ?
C3B C4B C10B C9B . . . . -0.57(17) ?
C3A C2A C14A C19A . . . . -68.97(17) ?
N1A C2A C14A C19A . . . . 111.11(14) ?
C3A C2A C14A C15A . . . . 110.36(14) ?
N1A C2A C14A C15A . . . . -69.56(16) ?
C3B C2B C14B C19B . . . . -85.44(16) ?
N1B C2B C14B C19B . . . . 94.23(15) ?
C3B C2B C14B C15B . . . . 96.39(15) ?
N1B C2B C14B C15B . . . . -83.93(15) ?
C19A C14A C15A C16A . . . . -1.90(19) ?
C2A C14A C15A C16A . . . . 178.75(11) ?
C19B C14B C15B C16B . . . . 0.13(19) ?
C2B C14B C15B C16B . . . . 178.36(12) ?
C14A C15A C16A C17A . . . . 0.34(19) ?
C14B C15B C16B C17B . . . . 0.38(19) ?
C15A C16A C17A C18A . . . . 1.11(19) ?
C15A C16A C17A N20A . . . . 179.44(12) ?
C15B C16B C17B C18B . . . . -1.44(19) ?
C15B C16B C17B N20B . . . . 176.69(11) ?
C16A C17A C18A C19A . . . . -1.0(2) ?
N20A C17A C18A C19A . . . . -179.35(12) ?
C16B C17B C18B C19B . . . . 2.1(2) ?
N20B C17B C18B C19B . . . . -176.11(12) ?
C15A C14A C19A C18A . . . . 2.0(2) ?
C2A C14A C19A C18A . . . . -178.62(13) ?
C17A C18A C19A C14A . . . . -0.6(2) ?
C15B C14B C19B C18B . . . . 0.5(2) ?
C2B C14B C19B C18B . . . . -177.74(13) ?
C17B C18B C19B C14B . . . . -1.6(2) ?
C16A C17A N20A C25A . . . . 140.73(13) ?
C18A C17A N20A C25A . . . . -41.00(17) ?
C16A C17A N20A C21A . . . . 6.07(18) ?
C18A C17A N20A C21A . . . . -175.65(13) ?
C16B C17B N20B C21B . . . . 9.31(17) ?
C18B C17B N20B C21B . . . . -172.62(12) ?
C16B C17B N20B C25B . . . . 148.90(13) ?
C18B C17B N20B C25B . . . . -33.03(17) ?
C17A N20A C21A C22A . . . . -176.03(12) ?
C25A N20A C21A C22A . . . . 48.73(17) ?
C17B N20B C21B C22B . . . . -175.92(11) ?
C25B N20B C21B C22B . . . . 44.34(17) ?
N20A C21A C22A C23A . . . . -53.71(18) ?
N20B C21B C22B C23B . . . . -50.97(17) ?
C21A C22A C23A C24A . . . . 56.61(17) ?
C21B C22B C23B C24B . . . . 57.25(15) ?
C22A C23A C24A C25A . . . . -56.29(18) ?
C22B C23B C24B C25B . . . . -58.65(16) ?
C17A N20A C25A C24A . . . . 176.14(12) ?
C21A N20A C25A C24A . . . . -48.48(18) ?
C23A C24A C25A N20A . . . . 53.05(19) ?
C17B N20B C25B C24B . . . . 175.63(12) ?
C21B N20B C25B C24B . . . . -44.96(17) ?
C23B C24B C25B N20B . . . . 52.75(17) ?
